data_7716835
loop_
_publ_author_name
'Ito, Shunichiro'
'Tanaka, Kazuo'
'Chujo, Yoshiki'

_publ_section_title
;
 Effects of a central element on the photoluminescence properties of
 &#x3b2;-diketiminate complexes composed of group 13 elements.
;
_journal_issue 35
_journal_name_full 'Dalton transactions (Cambridge, England : 2003)'
_journal_page_first 14858
_journal_page_last 14865
_journal_paper_doi 10.1039/d4dt01689k
_journal_volume 53
_journal_year 2024
_chemical_formula_sum 'C39 H45 Cl2 In N2'
_chemical_formula_weight 727.49
_chemical_properties_physical Air-sensitive,Moisture-sensitive
_space_group_crystal_system monoclinic
_space_group_IT_number 14
_space_group_name_Hall '-P 2yn'
_space_group_name_H-M_alt 'P 1 21/n 1'
_atom_sites_solution_hydrogens geom
_atom_sites_solution_primary dual
_audit_creation_method SHELXL-2019/3
_audit_update_record
;
2024-06-10 deposited with the CCDC.	2024-08-14 downloaded from the CCDC.
;
_cell_angle_alpha 90
_cell_angle_beta 100.763(7)
_cell_angle_gamma 90
_cell_formula_units_Z 4
_cell_length_a 11.2464(3)
_cell_length_b 16.2626(3)
_cell_length_c 19.9167(4)
_cell_measurement_reflns_used 30989
_cell_measurement_temperature 93(2)
_cell_measurement_theta_max 27.46
_cell_measurement_theta_min 1.85
_cell_volume 3578.60(16)
_computing_cell_refinement 'RAPID AUTO (Rigaku, 2017)'
_computing_data_collection 'RAPID AUTO (Rigaku, 2017)'
_computing_data_reduction 'RAPID AUTO (Rigaku, 2017)'
_computing_molecular_graphics 'ShelXle (J. Appl. Cryst., 44, (2011) 1281-1284.)'
_computing_publication_material 'ShelXle (J. Appl. Cryst., 44, (2011) 1281-1284.)'
_computing_structure_refinement 'SHELXL-2019/2 (Sheldrick, 2019)'
_computing_structure_solution 'SHELXT 2018/2 (Sheldrick, 2018)'
_diffrn_ambient_temperature 93(2)
_diffrn_measured_fraction_theta_full 0.999
_diffrn_measured_fraction_theta_max 0.997
_diffrn_measurement_device_type 'Rigaku Raxis Rapid'
_diffrn_measurement_method 'oscillation method'
_diffrn_radiation_type MoK\a
_diffrn_radiation_wavelength 0.71075
_diffrn_reflns_av_R_equivalents 0.0327
_diffrn_reflns_av_unetI/netI 0.0275
_diffrn_reflns_Laue_measured_fraction_full 0.999
_diffrn_reflns_Laue_measured_fraction_max 0.997
_diffrn_reflns_limit_h_max 14
_diffrn_reflns_limit_h_min -14
_diffrn_reflns_limit_k_max 21
_diffrn_reflns_limit_k_min -21
_diffrn_reflns_limit_l_max 25
_diffrn_reflns_limit_l_min -25
_diffrn_reflns_number 33694
_diffrn_reflns_point_group_measured_fraction_full 0.999
_diffrn_reflns_point_group_measured_fraction_max 0.997
_diffrn_reflns_theta_full 25.242
_diffrn_reflns_theta_max 27.461
_diffrn_reflns_theta_min 2.280
_diffrn_source 'fine-focus sealed tube'
_exptl_absorpt_coefficient_mu 0.839
_exptl_absorpt_correction_T_max 1.0000
_exptl_absorpt_correction_T_min 0.6612
_exptl_absorpt_correction_type empirical
_exptl_absorpt_process_details 'ABSCOR, (Rigaku, 1995)'
_exptl_crystal_colour yellow
_exptl_crystal_density_diffrn 1.350
_exptl_crystal_description block
_exptl_crystal_F_000 1504
_exptl_crystal_preparation Luminescent
_exptl_crystal_recrystallization_method 'Re-crystallisation from solvent: hexane and dichloromethane'
_exptl_crystal_size_max 0.490
_exptl_crystal_size_mid 0.350
_exptl_crystal_size_min 0.290
_refine_diff_density_max 0.912
_refine_diff_density_min -0.286
_refine_diff_density_rms 0.073
_refine_ls_extinction_method none
_refine_ls_goodness_of_fit_ref 1.065
_refine_ls_hydrogen_treatment constr
_refine_ls_matrix_type full
_refine_ls_number_parameters 405
_refine_ls_number_reflns 8168
_refine_ls_number_restraints 0
_refine_ls_restrained_S_all 1.065
_refine_ls_R_factor_all 0.0309
_refine_ls_R_factor_gt 0.0259
_refine_ls_shift/su_max 0.001
_refine_ls_shift/su_mean 0.000
_refine_ls_structure_factor_coef Fsqd
_refine_ls_weighting_details 'w=1/[\s^2^(Fo^2^)+(0.0280P)^2^+2.1069P] where P=(Fo^2^+2Fc^2^)/3'
_refine_ls_weighting_scheme calc
_refine_ls_wR_factor_gt 0.0601
_refine_ls_wR_factor_ref 0.0623
_reflns_Friedel_coverage 0.000
_reflns_number_gt 7377
_reflns_number_total 8168
_reflns_threshold_expression 'I > 2\s(I)'
_cod_data_source_file d4dt01689k2.cif
_cod_data_source_block LInCl_a
_cod_depositor_comments 'Adding full bibliography for 7716834--7716836.cif.'
_cod_original_sg_symbol_H-M 'P 21/n'
_cod_database_code 7716835
_shelx_shelxl_version_number 2019/3
_shelx_space_group_comment
;
The symmetry employed for this shelxl refinement is uniquely defined
by the following loop, which should always be used as a source of
symmetry information in preference to the above space-group names.
They are only intended as comments.
;

loop_
_space_group_symop_operation_xyz
'x, y, z'
'-x+1/2, y+1/2, -z+1/2'
'-x, -y, -z'
'x-1/2, -y-1/2, z-1/2'

loop_
_atom_site_label
_atom_site_type_symbol
_atom_site_fract_x
_atom_site_fract_y
_atom_site_fract_z
_atom_site_U_iso_or_equiv
_atom_site_adp_type
_atom_site_occupancy
_atom_site_site_symmetry_order
_atom_site_calc_flag
_atom_site_refinement_flags_posn
_atom_site_refinement_flags_adp
_atom_site_refinement_flags_occupancy
_atom_site_disorder_assembly
_atom_site_disorder_group
In1 In 0.30805(2) 0.34824(2) 0.28264(2) 0.01525(4) Uani 1 1 d . . . . .
Cl1 Cl 0.49183(4) 0.27699(3) 0.31529(2) 0.02849(10) Uani 1 1 d . . . . .
Cl2 Cl 0.14769(4) 0.26198(3) 0.23866(2) 0.02649(10) Uani 1 1 d . . . . .
N1 N 0.34259(12) 0.44290(8) 0.21552(7) 0.0142(3) Uani 1 1 d . . . . .
N2 N 0.27056(12) 0.43006(8) 0.35884(7) 0.0144(3) Uani 1 1 d . . . . .
C1 C 0.39228(14) 0.51183(9) 0.24494(8) 0.0141(3) Uani 1 1 d . . . . .
C2 C 0.38761(15) 0.53546(9) 0.31250(8) 0.0158(3) Uani 1 1 d . . . . .
H2 H 0.439157 0.580241 0.328926 0.019 Uiso 1 1 calc R U . . .
C3 C 0.32052(14) 0.50484(10) 0.36011(8) 0.0148(3) Uani 1 1 d . . . . .
C4 C 0.45848(15) 0.57192(10) 0.20778(8) 0.0163(3) Uani 1 1 d . . . . .
C5 C 0.40862(15) 0.60646(10) 0.14465(8) 0.0181(3) Uani 1 1 d . . . . .
H5 H 0.331409 0.588932 0.121162 0.022 Uiso 1 1 calc R U . . .
C6 C 0.47184(17) 0.66650(10) 0.11611(9) 0.0227(4) Uani 1 1 d . . . . .
H6 H 0.436407 0.690870 0.073735 0.027 Uiso 1 1 calc R U . . .
C7 C 0.58557(18) 0.69108(11) 0.14868(10) 0.0271(4) Uani 1 1 d . . . . .
H7 H 0.628237 0.731974 0.128676 0.032 Uiso 1 1 calc R U . . .
C8 C 0.63727(18) 0.65589(12) 0.21065(10) 0.0275(4) Uani 1 1 d . . . . .
H8 H 0.716077 0.671918 0.232832 0.033 Uiso 1 1 calc R U . . .
C9 C 0.57358(16) 0.59708(11) 0.24031(9) 0.0218(3) Uani 1 1 d . . . . .
H9 H 0.608768 0.573783 0.283163 0.026 Uiso 1 1 calc R U . . .
C10 C 0.30708(14) 0.56457(10) 0.41549(8) 0.0159(3) Uani 1 1 d . . . . .
C11 C 0.26422(15) 0.64346(10) 0.39750(9) 0.0194(3) Uani 1 1 d . . . . .
H11 H 0.237663 0.657095 0.350721 0.023 Uiso 1 1 calc R U . . .
C12 C 0.26012(16) 0.70230(11) 0.44761(10) 0.0232(4) Uani 1 1 d . . . . .
H12 H 0.229436 0.755668 0.435091 0.028 Uiso 1 1 calc R U . . .
C13 C 0.30082(16) 0.68315(11) 0.51594(9) 0.0243(4) Uani 1 1 d . . . . .
H13 H 0.299365 0.723654 0.550148 0.029 Uiso 1 1 calc R U . . .
C14 C 0.34364(16) 0.60475(11) 0.53420(9) 0.0222(4) Uani 1 1 d . . . . .
H14 H 0.371193 0.591580 0.580992 0.027 Uiso 1 1 calc R U . . .
C15 C 0.34639(15) 0.54546(10) 0.48436(8) 0.0181(3) Uani 1 1 d . . . . .
H15 H 0.375131 0.491727 0.497175 0.022 Uiso 1 1 calc R U . . .
C16 C 0.32805(15) 0.42902(9) 0.14258(8) 0.0148(3) Uani 1 1 d . . . . .
C17 C 0.42744(16) 0.40810(10) 0.11262(8) 0.0176(3) Uani 1 1 d . . . . .
C18 C 0.40770(17) 0.39894(10) 0.04161(9) 0.0216(4) Uani 1 1 d . . . . .
H18 H 0.474027 0.386040 0.020137 0.026 Uiso 1 1 calc R U . . .
C19 C 0.29385(17) 0.40825(11) 0.00200(9) 0.0230(4) Uani 1 1 d . . . . .
H19 H 0.282743 0.403208 -0.046289 0.028 Uiso 1 1 calc R U . . .
C20 C 0.19607(17) 0.42493(10) 0.03284(9) 0.0213(3) Uani 1 1 d . . . . .
H20 H 0.117623 0.429466 0.005388 0.026 Uiso 1 1 calc R U . . .
C21 C 0.21028(15) 0.43525(9) 0.10354(8) 0.0167(3) Uani 1 1 d . . . . .
C22 C 0.18382(15) 0.41108(10) 0.40208(8) 0.0161(3) Uani 1 1 d . . . . .
C23 C 0.21962(15) 0.36110(10) 0.46003(9) 0.0180(3) Uani 1 1 d . . . . .
C24 C 0.13437(17) 0.34426(11) 0.50068(9) 0.0231(4) Uani 1 1 d . . . . .
H24 H 0.157070 0.311229 0.540350 0.028 Uiso 1 1 calc R U . . .
C25 C 0.01771(17) 0.37435(12) 0.48478(9) 0.0256(4) Uani 1 1 d . . . . .
H25 H -0.038734 0.362478 0.513486 0.031 Uiso 1 1 calc R U . . .
C26 C -0.01644(16) 0.42184(12) 0.42689(9) 0.0242(4) Uani 1 1 d . . . . .
H26 H -0.097096 0.441839 0.415842 0.029 Uiso 1 1 calc R U . . .
C27 C 0.06502(15) 0.44105(10) 0.38429(9) 0.0193(3) Uani 1 1 d . . . . .
C28 C 0.55346(16) 0.39361(11) 0.15321(9) 0.0238(4) Uani 1 1 d . . . . .
H28 H 0.554102 0.409743 0.201732 0.029 Uiso 1 1 calc R U . . .
C29 C 0.5854(2) 0.30207(14) 0.15184(11) 0.0438(6) Uani 1 1 d . . . . .
H29A H 0.526756 0.269939 0.171640 0.066 Uiso 1 1 calc R U . . .
H29B H 0.666809 0.293095 0.178496 0.066 Uiso 1 1 calc R U . . .
H29C H 0.582966 0.284664 0.104496 0.066 Uiso 1 1 calc R U . . .
C30 C 0.64703(18) 0.44648(16) 0.12602(11) 0.0383(5) Uani 1 1 d . . . . .
H30A H 0.651178 0.429382 0.079326 0.057 Uiso 1 1 calc R U . . .
H30B H 0.726580 0.439409 0.155393 0.057 Uiso 1 1 calc R U . . .
H30C H 0.623128 0.504437 0.125951 0.057 Uiso 1 1 calc R U . . .
C31 C 0.10078(15) 0.45424(10) 0.13547(9) 0.0182(3) Uani 1 1 d . . . . .
H31 H 0.118089 0.432976 0.183419 0.022 Uiso 1 1 calc R U . . .
C32 C -0.01325(17) 0.41079(12) 0.09810(10) 0.0267(4) Uani 1 1 d . . . . .
H32A H -0.036000 0.433251 0.051819 0.040 Uiso 1 1 calc R U . . .
H32B H -0.079467 0.419550 0.123062 0.040 Uiso 1 1 calc R U . . .
H32C H 0.002693 0.351746 0.095479 0.040 Uiso 1 1 calc R U . . .
C33 C 0.07999(17) 0.54736(11) 0.13904(10) 0.0262(4) Uani 1 1 d . . . . .
H33A H 0.149410 0.572800 0.168869 0.039 Uiso 1 1 calc R U . . .
H33B H 0.006424 0.557729 0.157439 0.039 Uiso 1 1 calc R U . . .
H33C H 0.070867 0.570971 0.093091 0.039 Uiso 1 1 calc R U . . .
C34 C 0.34559(16) 0.32412(10) 0.47891(9) 0.0188(3) Uani 1 1 d . . . . .
H34 H 0.400259 0.355286 0.453793 0.023 Uiso 1 1 calc R U . . .
C35 C 0.34434(18) 0.23390(11) 0.45593(9) 0.0242(4) Uani 1 1 d . . . . .
H35A H 0.297913 0.200950 0.483195 0.036 Uiso 1 1 calc R U . . .
H35B H 0.427544 0.213196 0.462438 0.036 Uiso 1 1 calc R U . . .
H35C H 0.306775 0.229987 0.407513 0.036 Uiso 1 1 calc R U . . .
C36 C 0.39843(18) 0.32972(11) 0.55551(9) 0.0245(4) Uani 1 1 d . . . . .
H36A H 0.395060 0.386846 0.570693 0.037 Uiso 1 1 calc R U . . .
H36B H 0.482754 0.311045 0.563849 0.037 Uiso 1 1 calc R U . . .
H36C H 0.351238 0.294837 0.580939 0.037 Uiso 1 1 calc R U . . .
C37 C 0.01861(16) 0.48921(11) 0.31915(9) 0.0229(4) Uani 1 1 d . . . . .
H37 H 0.088294 0.499037 0.295480 0.027 Uiso 1 1 calc R U . . .
C38 C -0.07609(19) 0.43833(14) 0.27151(10) 0.0333(5) Uani 1 1 d . . . . .
H38A H -0.040472 0.385739 0.261611 0.050 Uiso 1 1 calc R U . . .
H38B H -0.102902 0.468510 0.228777 0.050 Uiso 1 1 calc R U . . .
H38C H -0.145552 0.428161 0.293641 0.050 Uiso 1 1 calc R U . . .
C39 C -0.03496(18) 0.57287(13) 0.33274(10) 0.0303(4) Uani 1 1 d . . . . .
H39A H -0.106762 0.564589 0.353253 0.045 Uiso 1 1 calc R U . . .
H39B H -0.057768 0.602816 0.289547 0.045 Uiso 1 1 calc R U . . .
H39C H 0.025377 0.604715 0.364091 0.045 Uiso 1 1 calc R U . . .

loop_
_atom_site_aniso_label
_atom_site_aniso_U_11
_atom_site_aniso_U_22
_atom_site_aniso_U_33
_atom_site_aniso_U_23
_atom_site_aniso_U_13
_atom_site_aniso_U_12
In1 0.02306(7) 0.01190(6) 0.01183(6) -0.00079(4) 0.00591(4) -0.00125(4)
Cl1 0.0348(2) 0.0269(2) 0.0242(2) 0.00333(18) 0.00661(18) 0.01215(18)
Cl2 0.0349(2) 0.0205(2) 0.0251(2) -0.00447(17) 0.00832(18) -0.01145(17)
N1 0.0171(7) 0.0144(6) 0.0114(6) -0.0004(5) 0.0036(5) 0.0001(5)
N2 0.0179(7) 0.0144(6) 0.0114(6) -0.0008(5) 0.0041(5) -0.0018(5)
C1 0.0133(7) 0.0146(7) 0.0147(7) 0.0007(6) 0.0032(6) 0.0016(6)
C2 0.0181(8) 0.0135(7) 0.0159(8) -0.0020(6) 0.0036(6) -0.0020(6)
C3 0.0154(7) 0.0163(7) 0.0119(7) -0.0004(6) 0.0008(6) 0.0007(6)
C4 0.0197(8) 0.0148(7) 0.0163(8) -0.0012(6) 0.0084(6) -0.0011(6)
C5 0.0207(8) 0.0165(7) 0.0182(8) -0.0010(6) 0.0066(6) 0.0012(6)
C6 0.0316(10) 0.0188(8) 0.0205(9) 0.0033(7) 0.0120(7) 0.0027(7)
C7 0.0337(10) 0.0219(8) 0.0301(10) 0.0008(8) 0.0176(8) -0.0075(8)
C8 0.0248(9) 0.0312(10) 0.0282(10) -0.0034(8) 0.0094(7) -0.0097(8)
C9 0.0232(9) 0.0248(8) 0.0182(8) -0.0004(7) 0.0058(7) -0.0041(7)
C10 0.0175(8) 0.0166(7) 0.0149(7) -0.0029(6) 0.0061(6) -0.0031(6)
C11 0.0210(8) 0.0198(8) 0.0184(8) -0.0014(7) 0.0058(6) -0.0015(6)
C12 0.0242(9) 0.0181(8) 0.0297(10) -0.0048(7) 0.0109(7) 0.0002(7)
C13 0.0256(9) 0.0247(9) 0.0252(9) -0.0124(8) 0.0113(7) -0.0047(7)
C14 0.0255(9) 0.0266(9) 0.0158(8) -0.0049(7) 0.0069(7) -0.0058(7)
C15 0.0196(8) 0.0185(7) 0.0170(8) -0.0014(6) 0.0059(6) -0.0033(6)
C16 0.0222(8) 0.0110(7) 0.0116(7) 0.0002(6) 0.0042(6) -0.0015(6)
C17 0.0247(9) 0.0132(7) 0.0163(8) -0.0004(6) 0.0073(6) -0.0015(6)
C18 0.0307(10) 0.0198(8) 0.0169(8) -0.0008(7) 0.0113(7) -0.0022(7)
C19 0.0380(10) 0.0210(8) 0.0104(7) 0.0010(7) 0.0053(7) -0.0044(7)
C20 0.0283(9) 0.0195(8) 0.0148(8) 0.0018(7) 0.0006(7) -0.0023(7)
C21 0.0230(8) 0.0123(7) 0.0146(8) 0.0013(6) 0.0030(6) -0.0012(6)
C22 0.0201(8) 0.0159(7) 0.0133(7) -0.0037(6) 0.0059(6) -0.0055(6)
C23 0.0229(8) 0.0158(7) 0.0157(8) -0.0033(6) 0.0051(6) -0.0057(6)
C24 0.0300(9) 0.0233(8) 0.0175(8) -0.0003(7) 0.0080(7) -0.0081(7)
C25 0.0259(9) 0.0323(9) 0.0220(9) -0.0045(8) 0.0131(7) -0.0099(8)
C26 0.0200(9) 0.0309(9) 0.0227(9) -0.0063(8) 0.0068(7) -0.0037(7)
C27 0.0203(8) 0.0219(8) 0.0162(8) -0.0053(7) 0.0047(6) -0.0034(6)
C28 0.0247(9) 0.0309(9) 0.0173(8) -0.0013(7) 0.0081(7) 0.0073(7)
C29 0.0620(16) 0.0416(12) 0.0283(11) -0.0007(10) 0.0095(10) 0.0322(11)
C30 0.0214(10) 0.0684(16) 0.0276(10) -0.0040(10) 0.0109(8) -0.0056(10)
C31 0.0182(8) 0.0192(8) 0.0166(8) -0.0004(6) 0.0015(6) 0.0000(6)
C32 0.0231(9) 0.0325(10) 0.0235(9) -0.0040(8) 0.0016(7) -0.0054(7)
C33 0.0252(9) 0.0212(8) 0.0322(10) -0.0022(8) 0.0057(8) 0.0024(7)
C34 0.0230(8) 0.0169(7) 0.0165(8) 0.0016(6) 0.0036(6) -0.0029(6)
C35 0.0314(10) 0.0186(8) 0.0220(9) 0.0001(7) 0.0034(7) -0.0014(7)
C36 0.0306(10) 0.0246(8) 0.0170(8) 0.0007(7) 0.0009(7) -0.0050(7)
C37 0.0186(8) 0.0320(9) 0.0178(8) -0.0011(7) 0.0028(6) 0.0026(7)
C38 0.0284(10) 0.0478(12) 0.0219(9) -0.0067(9) -0.0004(8) -0.0013(9)
C39 0.0291(10) 0.0352(10) 0.0259(10) 0.0009(8) 0.0032(8) 0.0077(8)

loop_
_atom_type_symbol
_atom_type_description
_atom_type_scat_dispersion_real
_atom_type_scat_dispersion_imag
_atom_type_scat_source
C C 0.0033 0.0016 'International Tables Vol C Tables 4.2.6.8 and 6.1.1.4'
H H 0.0000 0.0000 'International Tables Vol C Tables 4.2.6.8 and 6.1.1.4'
Cl Cl 0.1484 0.1585 'International Tables Vol C Tables 4.2.6.8 and 6.1.1.4'
In In -0.7276 1.3100 'International Tables Vol C Tables 4.2.6.8 and 6.1.1.4'
N N 0.0061 0.0033 'International Tables Vol C Tables 4.2.6.8 and 6.1.1.4'

loop_
_geom_angle_atom_site_label_1
_geom_angle_atom_site_label_2
_geom_angle_atom_site_label_3
_geom_angle
_geom_angle_site_symmetry_1
_geom_angle_site_symmetry_3
_geom_angle_publ_flag
N2 In1 N1 94.59(5) . . ?
N2 In1 Cl2 113.88(4) . . ?
N1 In1 Cl2 114.90(4) . . ?
N2 In1 Cl1 113.16(4) . . ?
N1 In1 Cl1 106.06(4) . . ?
Cl2 In1 Cl1 112.758(18) . . ?
C1 N1 C16 121.96(13) . . ?
C1 N1 In1 116.27(10) . . ?
C16 N1 In1 121.27(10) . . ?
C3 N2 C22 120.61(13) . . ?
C3 N2 In1 116.44(10) . . ?
C22 N2 In1 122.52(10) . . ?
N1 C1 C2 124.02(14) . . ?
N1 C1 C4 122.24(14) . . ?
C2 C1 C4 113.74(13) . . ?
C3 C2 C1 131.78(15) . . ?
N2 C3 C2 125.78(14) . . ?
N2 C3 C10 120.22(14) . . ?
C2 C3 C10 114.00(14) . . ?
C5 C4 C9 118.80(15) . . ?
C5 C4 C1 123.52(15) . . ?
C9 C4 C1 117.59(15) . . ?
C6 C5 C4 120.07(16) . . ?
C7 C6 C5 120.72(17) . . ?
C6 C7 C8 119.77(16) . . ?
C7 C8 C9 119.90(18) . . ?
C8 C9 C4 120.71(17) . . ?
C11 C10 C15 119.25(15) . . ?
C11 C10 C3 119.02(14) . . ?
C15 C10 C3 121.48(14) . . ?
C12 C11 C10 120.36(16) . . ?
C13 C12 C11 120.05(16) . . ?
C14 C13 C12 119.88(16) . . ?
C13 C14 C15 120.25(16) . . ?
C14 C15 C10 120.19(16) . . ?
C17 C16 C21 121.60(15) . . ?
C17 C16 N1 120.95(14) . . ?
C21 C16 N1 117.43(14) . . ?
C18 C17 C16 117.86(16) . . ?
C18 C17 C28 118.68(15) . . ?
C16 C17 C28 123.45(15) . . ?
C19 C18 C17 121.42(16) . . ?
C18 C19 C20 119.81(16) . . ?
C19 C20 C21 121.35(17) . . ?
C20 C21 C16 117.80(16) . . ?
C20 C21 C31 119.81(15) . . ?
C16 C21 C31 122.38(14) . . ?
C27 C22 C23 121.35(15) . . ?
C27 C22 N2 119.36(14) . . ?
C23 C22 N2 119.27(15) . . ?
C24 C23 C22 117.89(16) . . ?
C24 C23 C34 119.30(15) . . ?
C22 C23 C34 122.81(15) . . ?
C25 C24 C23 121.66(17) . . ?
C24 C25 C26 119.59(16) . . ?
C25 C26 C27 121.40(17) . . ?
C26 C27 C22 118.08(16) . . ?
C26 C27 C37 118.30(16) . . ?
C22 C27 C37 123.53(15) . . ?
C17 C28 C29 109.93(16) . . ?
C17 C28 C30 111.09(15) . . ?
C29 C28 C30 111.08(17) . . ?
C21 C31 C32 111.94(14) . . ?
C21 C31 C33 111.22(14) . . ?
C32 C31 C33 110.91(15) . . ?
C23 C34 C36 113.13(14) . . ?
C23 C34 C35 110.36(14) . . ?
C36 C34 C35 109.48(14) . . ?
C27 C37 C38 109.78(16) . . ?
C27 C37 C39 112.96(15) . . ?
C38 C37 C39 109.78(15) . . ?

loop_
_geom_bond_atom_site_label_1
_geom_bond_atom_site_label_2
_geom_bond_distance
_geom_bond_site_symmetry_2
_geom_bond_publ_flag
In1 N2 2.1190(13) . ?
In1 N1 2.1217(13) . ?
In1 Cl2 2.3234(4) . ?
In1 Cl1 2.3527(5) . ?
N1 C1 1.338(2) . ?
N1 C16 1.449(2) . ?
N2 C3 1.338(2) . ?
N2 C22 1.450(2) . ?
C1 C2 1.410(2) . ?
C1 C4 1.504(2) . ?
C2 C3 1.408(2) . ?
C3 C10 1.499(2) . ?
C4 C5 1.395(2) . ?
C4 C9 1.396(2) . ?
C5 C6 1.390(2) . ?
C6 C7 1.381(3) . ?
C7 C8 1.386(3) . ?
C8 C9 1.391(2) . ?
C10 C11 1.394(2) . ?
C10 C15 1.395(2) . ?
C11 C12 1.390(2) . ?
C12 C13 1.388(3) . ?
C13 C14 1.387(3) . ?
C14 C15 1.388(2) . ?
C16 C17 1.404(2) . ?
C16 C21 1.409(2) . ?
C17 C18 1.398(2) . ?
C17 C28 1.513(2) . ?
C18 C19 1.381(3) . ?
C19 C20 1.383(3) . ?
C20 C21 1.397(2) . ?
C21 C31 1.520(2) . ?
C22 C27 1.404(2) . ?
C22 C23 1.408(2) . ?
C23 C24 1.393(2) . ?
C23 C34 1.520(2) . ?
C24 C25 1.381(3) . ?
C25 C26 1.381(3) . ?
C26 C27 1.395(2) . ?
C27 C37 1.522(2) . ?
C28 C29 1.533(3) . ?
C28 C30 1.534(3) . ?
C31 C32 1.530(2) . ?
C31 C33 1.536(2) . ?
C34 C36 1.533(2) . ?
C34 C35 1.536(2) . ?
C37 C38 1.530(3) . ?
C37 C39 1.532(3) . ?
